data_4308901
loop_
_publ_author_name
'Chih-Shan Chen'
'Ray-Kuang Chiang'
'Hsien-Ming Kao'
'Kwang-Hwa Lii'

_publ_section_title
;
High-Temperature, High-Pressure Hydrothermal Synthesis, Crystal Structure,
and Solid-State NMR Spectroscopy of Cs2(UO2)(Si2O6) and
Variable-Temperature Powder X-ray Diffraction Study of the Hydrate Phase
Cs2(UO2)(Si2O6).0.5H2O
;
_journal_name_full 'Inorganic Chemistry'
_journal_page_first 3914
_journal_page_last 3918
_journal_paper_doi 10.1021/ic0500199
_journal_volume 44
_journal_year 2005
_chemical_formula_moiety Cs2(UO2)(Si2O6)
_chemical_formula_sum 'Cs2 O8 Si2 U'
_chemical_formula_weight 688.03
_chemical_name_systematic
; 
 ? 
;
_space_group_IT_number 73
_symmetry_space_group_name_Hall '-I 2b 2c'
_symmetry_space_group_name_H-M 'I b c a'
_atom_sites_solution_hydrogens geom
_atom_sites_solution_primary direct
_atom_sites_solution_secondary difmap
_audit_creation_method SHELXL-97
_cell_angle_alpha 90.00
_cell_angle_beta 90.00
_cell_angle_gamma 90.00
_cell_formula_units_Z 16
_cell_length_a 15.1372(10)
_cell_length_b 15.2949(10)
_cell_length_c 16.4010(11)
_cell_measurement_temperature 293(2)
_cell_volume 3797.2(4)
_computing_molecular_graphics Diamond
_computing_structure_refinement 'SHELXL-97 (Sheldrick, 1997)'
_computing_structure_solution 'SHELXS-97 (Sheldrick, 1990)'
_diffrn_ambient_temperature 293(2)
_diffrn_measured_fraction_theta_full 0.968
_diffrn_measured_fraction_theta_max 0.968
_diffrn_measurement_device_type 'Siemens Smart CCD'
_diffrn_measurement_method 'omega scans with narrow frames'
_diffrn_radiation_monochromator graphite
_diffrn_radiation_source 'fine-focus sealed tube'
_diffrn_radiation_type MoK\a
_diffrn_radiation_wavelength 0.71073
_diffrn_reflns_av_R_equivalents 0.0548
_diffrn_reflns_av_sigmaI/netI 0.0306
_diffrn_reflns_limit_h_max 20
_diffrn_reflns_limit_h_min -13
_diffrn_reflns_limit_k_max 20
_diffrn_reflns_limit_k_min -19
_diffrn_reflns_limit_l_max 18
_diffrn_reflns_limit_l_min -21
_diffrn_reflns_number 11278
_diffrn_reflns_theta_full 28.29
_diffrn_reflns_theta_max 28.29
_diffrn_reflns_theta_min 2.48
_exptl_absorpt_coefficient_mu 24.919
_exptl_absorpt_correction_T_max 0.965
_exptl_absorpt_correction_T_min 0.329
_exptl_absorpt_correction_type
;
SADABS program (All reflections with I>5sigma are used to 
create an absorption curve by trying to make equivalent 
reflections have the same intensity.) 
;
_exptl_crystal_colour yellow-green
_exptl_crystal_density_diffrn 4.814
_exptl_crystal_density_method 'not measured'
_exptl_crystal_description polygon
_exptl_crystal_F_000 4704
_exptl_crystal_size_max 0.22
_exptl_crystal_size_mid 0.20
_exptl_crystal_size_min 0.12
_refine_diff_density_max 2.529
_refine_diff_density_min -1.156
_refine_diff_density_rms 0.321
_refine_ls_extinction_coef 0.000572(17)
_refine_ls_extinction_expression Fc^*^=kFc[1+0.001xFc^2^\l^3^/sin(2\q)]^-1/4^
_refine_ls_extinction_method SHELXL
_refine_ls_goodness_of_fit_ref 1.285
_refine_ls_hydrogen_treatment mixed
_refine_ls_matrix_type full
_refine_ls_number_parameters 125
_refine_ls_number_reflns 2279
_refine_ls_number_restraints 0
_refine_ls_restrained_S_all 1.285
_refine_ls_R_factor_all 0.0417
_refine_ls_R_factor_gt 0.0355
_refine_ls_shift/su_max 0.000
_refine_ls_shift/su_mean 0.000
_refine_ls_structure_factor_coef Fsqd
_refine_ls_weighting_details 'calc w=1/[\s^2^(Fo^2^)+(0.0147P)^2^+167.3439P] where P=(Fo^2^+2Fc^2^)/3'
_refine_ls_weighting_scheme calc
_refine_ls_wR_factor_gt 0.0810
_refine_ls_wR_factor_ref 0.0829
_reflns_number_gt 2036
_reflns_number_total 2279
_reflns_threshold_expression >2sigma(I)
_cod_data_source_file ic0500199si20050106_075531.cif
_cod_data_source_block csu16
_cod_original_cell_volume 3797.2(8)
_cod_database_code 4308901

loop_
_symmetry_equiv_pos_as_xyz
'x, y, z'
'-x+1/2, -y, z+1/2'
'-x, y+1/2, -z+1/2'
'x+1/2, -y+1/2, -z'
'x+1/2, y+1/2, z+1/2'
'-x+1, -y+1/2, z+1'
'-x+1/2, y+1, -z+1'
'x+1, -y+1, -z+1/2'
'-x, -y, -z'
'x-1/2, y, -z-1/2'
'x, -y-1/2, z-1/2'
'-x-1/2, y-1/2, z'
'-x+1/2, -y+1/2, -z+1/2'
'x, y+1/2, -z'
'x+1/2, -y, z'
'-x, y, z+1/2'

loop_
_atom_site_label
_atom_site_type_symbol
_atom_site_fract_x
_atom_site_fract_y
_atom_site_fract_z
_atom_site_U_iso_or_equiv
_atom_site_adp_type
_atom_site_occupancy
_atom_site_symmetry_multiplicity
_atom_site_calc_flag
_atom_site_refinement_flags
_atom_site_disorder_assembly
_atom_site_disorder_group
Cs1 Cs -0.10478(6) -0.5000 -0.2500 0.01781(19) Uani 1 2 d S . .
Cs2 Cs -0.2500 -0.63015(7) -0.5000 0.0246(2) Uani 1 2 d S . .
Cs3 Cs 0.0000 -0.2500 -0.35022(6) 0.0296(3) Uani 1 2 d S . .
Cs4 Cs 0.0000 -0.7500 -0.40110(6) 0.0280(2) Uani 1 2 d S . .
U1 U -0.2500 -0.2500 -0.2500 0.00981(13) Uani 1 2 d S . .
U2 U 0.0000 -0.5000 -0.5000 0.00638(13) Uani 1 2 d S . .
Si1 Si -0.37082(15) -0.43047(15) -0.32275(14) 0.0086(4) Uani 1 1 d . . .
Si2 Si -0.20527(15) -0.39025(15) -0.41700(14) 0.0094(5) Uani 1 1 d . . .
O1 O -0.3826(7) -0.5000 -0.2500 0.035(3) Uani 1 2 d S . .
O2 O -0.2786(4) -0.4521(4) -0.3707(4) 0.0139(13) Uani 1 1 d . . .
O3 O -0.4538(4) -0.4411(4) -0.3828(4) 0.0136(13) Uani 1 1 d . . .
O4 O -0.3667(4) -0.3328(5) -0.2852(4) 0.0180(14) Uani 1 1 d . . .
O5 O -0.2500 -0.3493(6) -0.5000 0.020(2) Uani 1 2 d S . .
O6 O -0.1222(4) -0.4510(5) -0.4382(4) 0.0214(15) Uani 1 1 d . . .
O7 O -0.1822(5) -0.3084(5) -0.3583(4) 0.0242(16) Uani 1 1 d . . .
O8 O 0.0539(5) -0.3965(4) -0.4771(4) 0.0163(13) Uani 1 1 d . . .
O9 O -0.2016(5) -0.3352(5) -0.1876(4) 0.0253(16) Uani 1 1 d . . .

loop_
_atom_site_aniso_label
_atom_site_aniso_U_11
_atom_site_aniso_U_22
_atom_site_aniso_U_33
_atom_site_aniso_U_23
_atom_site_aniso_U_13
_atom_site_aniso_U_12
Cs1 0.0160(4) 0.0229(4) 0.0146(4) 0.0033(3) 0.000 0.000
Cs2 0.0124(4) 0.0298(5) 0.0315(5) 0.000 -0.0012(4) 0.000
Cs3 0.0091(4) 0.0547(6) 0.0249(5) 0.000 0.000 -0.0077(4)
Cs4 0.0484(6) 0.0134(4) 0.0221(5) 0.000 0.000 -0.0088(4)
U1 0.0056(2) 0.0135(2) 0.0104(2) -0.00461(17) -0.00019(17) -0.00098(16)
U2 0.0024(2) 0.0094(2) 0.0073(2) -0.00003(15) -0.00004(15) 0.00108(15)
Si1 0.0050(10) 0.0143(11) 0.0065(10) -0.0002(8) 0.0007(8) -0.0019(9)
Si2 0.0041(10) 0.0151(11) 0.0088(10) -0.0021(8) 0.0008(9) 0.0010(9)
O1 0.015(5) 0.055(8) 0.034(6) 0.023(6) 0.000 0.000
O2 0.008(3) 0.014(3) 0.020(3) 0.003(2) 0.004(3) 0.000(2)
O3 0.011(3) 0.019(3) 0.011(3) -0.002(2) -0.005(2) 0.001(3)
O4 0.011(3) 0.025(3) 0.018(3) -0.010(3) 0.002(3) -0.004(3)
O5 0.017(5) 0.014(4) 0.028(5) 0.000 -0.007(4) 0.000
O6 0.009(3) 0.035(4) 0.020(3) 0.000(3) 0.002(3) 0.010(3)
O7 0.014(3) 0.039(4) 0.019(3) -0.014(3) 0.001(3) -0.010(3)
O8 0.018(3) 0.011(3) 0.019(3) -0.001(2) -0.006(3) -0.004(3)
O9 0.036(4) 0.021(3) 0.019(3) 0.002(3) -0.006(3) 0.004(3)

loop_
_atom_type_symbol
_atom_type_description
_atom_type_scat_dispersion_real
_atom_type_scat_dispersion_imag
_atom_type_scat_source
O O 0.0106 0.0060 'International Tables Vol C Tables 4.2.6.8 and 6.1.1.4'
Si Si 0.0817 0.0704 'International Tables Vol C Tables 4.2.6.8 and 6.1.1.4'
Cs Cs -0.3680 2.1192 'International Tables Vol C Tables 4.2.6.8 and 6.1.1.4'
U U -9.6767 9.6646 'International Tables Vol C Tables 4.2.6.8 and 6.1.1.4'

loop_
_geom_angle_atom_site_label_1
_geom_angle_atom_site_label_2
_geom_angle_atom_site_label_3
_geom_angle
_geom_angle_site_symmetry_1
_geom_angle_site_symmetry_3
_geom_angle_publ_flag
O9 Cs1 O9 123.4(3) 8_434 . ?
O9 Cs1 O6 95.12(18) 8_434 8_434 ?
O9 Cs1 O6 80.33(19) . 8_434 ?
O9 Cs1 O6 80.33(19) 8_434 . ?
O9 Cs1 O6 95.12(18) . . ?
O6 Cs1 O6 170.5(2) 8_434 . ?
O9 Cs1 O3 140.69(18) 8_434 10_655 ?
O9 Cs1 O3 83.49(18) . 10_655 ?
O6 Cs1 O3 58.66(16) 8_434 10_655 ?
O6 Cs1 O3 129.46(17) . 10_655 ?
O9 Cs1 O3 83.49(18) 8_434 15_545 ?
O9 Cs1 O3 140.69(18) . 15_545 ?
O6 Cs1 O3 129.46(17) 8_434 15_545 ?
O6 Cs1 O3 58.66(16) . 15_545 ?
O3 Cs1 O3 91.8(2) 10_655 15_545 ?
O9 Cs1 O1 118.31(15) 8_434 10_655 ?
O9 Cs1 O1 118.31(15) . 10_655 ?
O6 Cs1 O1 94.76(12) 8_434 10_655 ?
O6 Cs1 O1 94.76(12) . 10_655 ?
O3 Cs1 O1 45.89(11) 10_655 10_655 ?
O3 Cs1 O1 45.89(11) 15_545 10_655 ?
O9 Cs1 O2 67.22(18) 8_434 . ?
O9 Cs1 O2 69.34(18) . . ?
O6 Cs1 O2 123.67(16) 8_434 . ?
O6 Cs1 O2 46.85(16) . . ?
O3 Cs1 O2 150.77(15) 10_655 . ?
O3 Cs1 O2 102.32(15) 15_545 . ?
O1 Cs1 O2 141.28(11) 10_655 . ?
O9 Cs1 O2 69.34(18) 8_434 8_434 ?
O9 Cs1 O2 67.22(18) . 8_434 ?
O6 Cs1 O2 46.85(16) 8_434 8_434 ?
O6 Cs1 O2 123.67(16) . 8_434 ?
O3 Cs1 O2 102.32(15) 10_655 8_434 ?
O3 Cs1 O2 150.77(16) 15_545 8_434 ?
O1 Cs1 O2 141.28(11) 10_655 8_434 ?
O2 Cs1 O2 77.4(2) . 8_434 ?
O9 Cs1 Si2 85.82(14) 8_434 . ?
O9 Cs1 Si2 70.54(14) . . ?
O6 Cs1 Si2 145.27(13) 8_434 . ?
O6 Cs1 Si2 26.77(12) . . ?
O3 Cs1 Si2 132.80(12) 10_655 . ?
O3 Cs1 Si2 85.20(11) 15_545 . ?
O1 Cs1 Si2 115.34(4) 10_655 . ?
O2 Cs1 Si2 27.32(11) . . ?
O2 Cs1 Si2 102.75(11) 8_434 . ?
O9 Cs1 Si2 70.54(14) 8_434 8_434 ?
O9 Cs1 Si2 85.83(14) . 8_434 ?
O6 Cs1 Si2 26.77(12) 8_434 8_434 ?
O6 Cs1 Si2 145.27(13) . 8_434 ?
O3 Cs1 Si2 85.20(11) 10_655 8_434 ?
O3 Cs1 Si2 132.80(12) 15_545 8_434 ?
O1 Cs1 Si2 115.34(4) 10_655 8_434 ?
O2 Cs1 Si2 102.75(12) . 8_434 ?
O2 Cs1 Si2 27.32(11) 8_434 8_434 ?
Si2 Cs1 Si2 129.32(8) . 8_434 ?
O9 Cs1 O7 49.37(17) 8_434 8_434 ?
O9 Cs1 O7 110.14(18) . 8_434 ?
O6 Cs1 O7 46.19(17) 8_434 8_434 ?
O6 Cs1 O7 129.69(18) . 8_434 ?
O3 Cs1 O7 97.00(15) 10_655 8_434 ?
O3 Cs1 O7 109.17(15) 15_545 8_434 ?
O1 Cs1 O7 108.87(11) 10_655 8_434 ?
O2 Cs1 O7 102.18(15) . 8_434 ?
O2 Cs1 O7 44.30(15) 8_434 8_434 ?
Si2 Cs1 O7 128.44(12) . 8_434 ?
Si2 Cs1 O7 26.03(11) 8_434 8_434 ?
O8 Cs2 O8 164.5(2) 9_544 15_445 ?
O8 Cs2 O9 97.33(19) 9_544 2_444 ?
O8 Cs2 O9 85.24(19) 15_445 2_444 ?
O8 Cs2 O9 85.24(19) 9_544 8_434 ?
O8 Cs2 O9 97.33(19) 15_445 8_434 ?
O9 Cs2 O9 161.0(3) 2_444 8_434 ?
O8 Cs2 O5 97.77(12) 9_544 14_544 ?
O8 Cs2 O5 97.77(12) 15_445 14_544 ?
O9 Cs2 O5 80.50(13) 2_444 14_544 ?
O9 Cs2 O5 80.50(13) 8_434 14_544 ?
O8 Cs2 O2 95.32(16) 9_544 . ?
O8 Cs2 O2 72.29(16) 15_445 . ?
O9 Cs2 O2 133.29(17) 2_444 . ?
O9 Cs2 O2 64.70(16) 8_434 . ?
O5 Cs2 O2 141.51(10) 14_544 . ?
O8 Cs2 O2 72.29(16) 9_544 7_443 ?
O8 Cs2 O2 95.32(16) 15_445 7_443 ?
O9 Cs2 O2 64.70(16) 2_444 7_443 ?
O9 Cs2 O2 133.29(17) 8_434 7_443 ?
O5 Cs2 O2 141.51(10) 14_544 7_443 ?
O2 Cs2 O2 77.0(2) . 7_443 ?
O8 Cs2 O6 52.25(16) 9_544 . ?
O8 Cs2 O6 113.63(16) 15_445 . ?
O9 Cs2 O6 122.19(18) 2_444 . ?
O9 Cs2 O6 74.07(17) 8_434 . ?
O5 Cs2 O6 141.46(11) 14_544 . ?
O2 Cs2 O6 43.97(15) . . ?
O2 Cs2 O6 59.69(16) 7_443 . ?
O8 Cs2 O6 113.63(16) 9_544 7_443 ?
O8 Cs2 O6 52.25(16) 15_445 7_443 ?
O9 Cs2 O6 74.07(17) 2_444 7_443 ?
O9 Cs2 O6 122.19(18) 8_434 7_443 ?
O5 Cs2 O6 141.46(11) 14_544 7_443 ?
O2 Cs2 O6 59.69(16) . 7_443 ?
O2 Cs2 O6 43.97(15) 7_443 7_443 ?
O6 Cs2 O6 77.1(2) . 7_443 ?
O8 Cs2 O7 75.54(16) 9_544 14_544 ?
O8 Cs2 O7 116.57(16) 15_445 14_544 ?
O9 Cs2 O7 49.00(17) 2_444 14_544 ?
O9 Cs2 O7 114.49(17) 8_434 14_544 ?
O5 Cs2 O7 42.98(10) 14_544 14_544 ?
O2 Cs2 O7 170.83(15) . 14_544 ?
O2 Cs2 O7 99.09(15) 7_443 14_544 ?
O6 Cs2 O7 126.90(15) . 14_544 ?
O6 Cs2 O7 122.95(16) 7_443 14_544 ?
O8 Cs2 O7 116.57(16) 9_544 12 ?
O8 Cs2 O7 75.54(16) 15_445 12 ?
O9 Cs2 O7 114.49(17) 2_444 12 ?
O9 Cs2 O7 49.00(17) 8_434 12 ?
O5 Cs2 O7 42.98(11) 14_544 12 ?
O2 Cs2 O7 99.09(15) . 12 ?
O2 Cs2 O7 170.83(15) 7_443 12 ?
O6 Cs2 O7 122.95(16) . 12 ?
O6 Cs2 O7 126.90(15) 7_443 12 ?
O7 Cs2 O7 86.0(2) 14_544 12 ?
O8 Cs2 Si2 75.54(12) 9_544 . ?
O8 Cs2 Si2 90.01(12) 15_445 . ?
O9 Cs2 Si2 121.35(13) 2_444 . ?
O9 Cs2 Si2 77.57(13) 8_434 . ?
O5 Cs2 Si2 157.49(3) 14_544 . ?
O2 Cs2 Si2 24.38(11) . . ?
O2 Cs2 Si2 57.63(11) 7_443 . ?
O6 Cs2 Si2 23.68(11) . . ?
O6 Cs2 Si2 58.04(12) 7_443 . ?
O7 Cs2 Si2 147.41(11) 14_544 . ?
O7 Cs2 Si2 120.60(11) 12 . ?
O7 Cs3 O7 174.8(3) . 6_444 ?
O7 Cs3 O8 89.83(19) . . ?
O7 Cs3 O8 86.7(2) 6_444 . ?
O7 Cs3 O8 86.7(2) . 6_444 ?
O7 Cs3 O8 89.83(19) 6_444 6_444 ?
O8 Cs3 O8 97.8(2) . 6_444 ?
O7 Cs3 O4 120.0(2) . 10_655 ?
O7 Cs3 O4 64.03(18) 6_444 10_655 ?
O8 Cs3 O4 90.76(17) . 10_655 ?
O8 Cs3 O4 152.04(17) 6_444 10_655 ?
O7 Cs3 O4 64.03(18) . 13_444 ?
O7 Cs3 O4 120.0(2) 6_444 13_444 ?
O8 Cs3 O4 152.04(17) . 13_444 ?
O8 Cs3 O4 90.76(17) 6_444 13_444 ?
O4 Cs3 O4 94.0(2) 10_655 13_444 ?
O7 Cs3 Si2 21.28(14) . . ?
O7 Cs3 Si2 155.00(17) 6_444 . ?
O8 Cs3 Si2 68.55(13) . . ?
O8 Cs3 Si2 89.97(13) 6_444 . ?
O4 Cs3 Si2 117.88(12) 10_655 . ?
O4 Cs3 Si2 84.98(12) 13_444 . ?
O7 Cs3 Si2 155.00(17) . 6_444 ?
O7 Cs3 Si2 21.28(14) 6_444 6_444 ?
O8 Cs3 Si2 89.97(13) . 6_444 ?
O8 Cs3 Si2 68.55(13) 6_444 6_444 ?
O4 Cs3 Si2 84.98(12) 10_655 6_444 ?
O4 Cs3 Si2 117.88(12) 13_444 6_444 ?
Si2 Cs3 Si2 147.65(7) . 6_444 ?
O7 Cs3 Cs4 87.38(14) . 9_544 ?
O7 Cs3 Cs4 87.38(14) 6_444 9_544 ?
O8 Cs3 Cs4 48.90(12) . 9_544 ?
O8 Cs3 Cs4 48.90(12) 6_444 9_544 ?
O4 Cs3 Cs4 133.00(12) 10_655 9_544 ?
O4 Cs3 Cs4 133.00(12) 13_444 9_544 ?
Si2 Cs3 Cs4 73.82(4) . 9_544 ?
Si2 Cs3 Cs4 73.82(4) 6_444 9_544 ?
O7 Cs3 Cs4 92.62(14) . 3_554 ?
O7 Cs3 Cs4 92.62(14) 6_444 3_554 ?
O8 Cs3 Cs4 131.10(12) . 3_554 ?
O8 Cs3 Cs4 131.10(12) 6_444 3_554 ?
O4 Cs3 Cs4 47.00(12) 10_655 3_554 ?
O4 Cs3 Cs4 47.00(12) 13_444 3_554 ?
Si2 Cs3 Cs4 106.18(4) . 3_554 ?
Si2 Cs3 Cs4 106.18(4) 6_444 3_554 ?
Cs4 Cs3 Cs4 180.0 9_544 3_554 ?
O7 Cs3 U1 152.86(16) . 6_444 ?
O7 Cs3 U1 31.41(14) 6_444 6_444 ?
O8 Cs3 U1 91.45(12) . 6_444 ?
O8 Cs3 U1 119.90(12) 6_444 6_444 ?
O4 Cs3 U1 32.87(11) 10_655 6_444 ?
O4 Cs3 U1 107.25(12) 13_444 6_444 ?
Si2 Cs3 U1 146.71(3) . 6_444 ?
Si2 Cs3 U1 52.13(3) 6_444 6_444 ?
Cs4 Cs3 U1 113.478(14) 9_544 6_444 ?
Cs4 Cs3 U1 66.522(14) 3_554 6_444 ?
O7 Cs3 U1 31.41(14) . . ?
O7 Cs3 U1 152.86(16) 6_444 . ?
O8 Cs3 U1 119.90(12) . . ?
O8 Cs3 U1 91.45(12) 6_444 . ?
O4 Cs3 U1 107.25(12) 10_655 . ?
O4 Cs3 U1 32.87(11) 13_444 . ?
Si2 Cs3 U1 52.13(3) . . ?
Si2 Cs3 U1 146.71(3) 6_444 . ?
Cs4 Cs3 U1 113.478(14) 9_544 . ?
Cs4 Cs3 U1 66.522(14) 3_554 . ?
U1 Cs3 U1 133.04(3) 6_444 . ?
O3 Cs4 O3 168.6(2) 15_545 12 ?
O3 Cs4 O4 51.87(17) 15_545 15_545 ?
O3 Cs4 O4 119.57(17) 12 15_545 ?
O3 Cs4 O4 119.57(17) 15_545 12 ?
O3 Cs4 O4 51.87(17) 12 12 ?
O4 Cs4 O4 102.8(2) 15_545 12 ?
O3 Cs4 O8 134.44(17) 15_545 14_544 ?
O3 Cs4 O8 55.07(16) 12 14_544 ?
O4 Cs4 O8 121.73(18) 15_545 14_544 ?
O4 Cs4 O8 105.95(17) 12 14_544 ?
O3 Cs4 O8 55.07(16) 15_545 9_544 ?
O3 Cs4 O8 134.44(17) 12 9_544 ?
O4 Cs4 O8 105.95(17) 15_545 9_544 ?
O4 Cs4 O8 121.73(18) 12 9_544 ?
O8 Cs4 O8 100.1(2) 14_544 9_544 ?
O3 Cs4 Si1 26.02(12) 15_545 15_545 ?
O3 Cs4 Si1 145.90(13) 12 15_545 ?
O4 Cs4 Si1 26.33(13) 15_545 15_545 ?
O4 Cs4 Si1 116.96(13) 12 15_545 ?
O8 Cs4 Si1 129.48(13) 14_544 15_545 ?
O8 Cs4 Si1 79.65(12) 9_544 15_545 ?
O3 Cs4 Si1 145.90(13) 15_545 12 ?
O3 Cs4 Si1 26.02(12) 12 12 ?
O4 Cs4 Si1 116.96(13) 15_545 12 ?
O4 Cs4 Si1 26.33(13) 12 12 ?
O8 Cs4 Si1 79.65(12) 14_544 12 ?
O8 Cs4 Si1 129.48(13) 9_544 12 ?
Si1 Cs4 Si1 138.40(8) 15_545 12 ?
O3 Cs4 O9 96.50(16) 15_545 3_544 ?
O3 Cs4 O9 78.87(17) 12 3_544 ?
O4 Cs4 O9 48.80(17) 15_545 3_544 ?
O4 Cs4 O9 99.07(17) 12 3_544 ?
O8 Cs4 O9 77.16(17) 14_544 3_544 ?
O8 Cs4 O9 137.57(18) 9_544 3_544 ?
Si1 Cs4 O9 71.14(12) 15_545 3_544 ?
Si1 Cs4 O9 92.17(12) 12 3_544 ?
O3 Cs4 O9 78.87(17) 15_545 8_434 ?
O3 Cs4 O9 96.50(16) 12 8_434 ?
O4 Cs4 O9 99.07(17) 15_545 8_434 ?
O4 Cs4 O9 48.80(17) 12 8_434 ?
O8 Cs4 O9 137.57(18) 14_544 8_434 ?
O8 Cs4 O9 77.16(17) 9_544 8_434 ?
Si1 Cs4 O9 92.17(12) 15_545 8_434 ?
Si1 Cs4 O9 71.14(12) 12 8_434 ?
O9 Cs4 O9 132.6(2) 3_544 8_434 ?
O3 Cs4 Cs3 95.70(12) 15_545 9_544 ?
O3 Cs4 Cs3 95.70(12) 12 9_544 ?
O4 Cs4 Cs3 128.58(12) 15_545 9_544 ?
O4 Cs4 Cs3 128.58(12) 12 9_544 ?
O8 Cs4 Cs3 50.05(12) 14_544 9_544 ?
O8 Cs4 Cs3 50.05(12) 9_544 9_544 ?
Si1 Cs4 Cs3 110.80(4) 15_545 9_544 ?
Si1 Cs4 Cs3 110.80(4) 12 9_544 ?
O9 Cs4 Cs3 113.69(12) 3_544 9_544 ?
O9 Cs4 Cs3 113.69(12) 8_434 9_544 ?
O3 Cs4 Cs3 84.30(12) 15_545 3_544 ?
O3 Cs4 Cs3 84.30(12) 12 3_544 ?
O4 Cs4 Cs3 51.42(12) 15_545 3_544 ?
O4 Cs4 Cs3 51.42(12) 12 3_544 ?
O8 Cs4 Cs3 129.95(12) 14_544 3_544 ?
O8 Cs4 Cs3 129.95(12) 9_544 3_544 ?
Si1 Cs4 Cs3 69.20(4) 15_545 3_544 ?
Si1 Cs4 Cs3 69.20(4) 12 3_544 ?
O9 Cs4 Cs3 66.31(12) 3_544 3_544 ?
O9 Cs4 Cs3 66.31(12) 8_434 3_544 ?
Cs3 Cs4 Cs3 180.0 9_544 3_544 ?
O9 U1 O9 180.0(4) . 13_444 ?
O9 U1 O7 88.6(3) . . ?
O9 U1 O7 91.4(3) 13_444 . ?
O9 U1 O7 91.4(3) . 13_444 ?
O9 U1 O7 88.6(3) 13_444 13_444 ?
O7 U1 O7 180.0(2) . 13_444 ?
O9 U1 O4 93.3(3) . . ?
O9 U1 O4 86.7(3) 13_444 . ?
O7 U1 O4 86.1(2) . . ?
O7 U1 O4 93.9(2) 13_444 . ?
O9 U1 O4 86.7(3) . 13_444 ?
O9 U1 O4 93.3(3) 13_444 13_444 ?
O7 U1 O4 93.9(2) . 13_444 ?
O7 U1 O4 86.1(2) 13_444 13_444 ?
O4 U1 O4 180.0(3) . 13_444 ?
O9 U1 Cs3 98.4(3) . 13_444 ?
O9 U1 Cs3 81.6(3) 13_444 13_444 ?
O7 U1 Cs3 137.49(17) . 13_444 ?
O7 U1 Cs3 42.51(17) 13_444 13_444 ?
O4 U1 Cs3 51.83(16) . 13_444 ?
O4 U1 Cs3 128.17(16) 13_444 13_444 ?
O9 U1 Cs3 81.6(3) . . ?
O9 U1 Cs3 98.4(3) 13_444 . ?
O7 U1 Cs3 42.51(17) . . ?
O7 U1 Cs3 137.49(17) 13_444 . ?
O4 U1 Cs3 128.17(16) . . ?
O4 U1 Cs3 51.83(16) 13_444 . ?
Cs3 U1 Cs3 180.0 13_444 . ?
O9 U1 Cs1 34.4(2) . . ?
O9 U1 Cs1 145.6(2) 13_444 . ?
O7 U1 Cs1 54.9(2) . . ?
O7 U1 Cs1 125.1(2) 13_444 . ?
O4 U1 Cs1 84.45(18) . . ?
O4 U1 Cs1 95.55(18) 13_444 . ?
Cs3 U1 Cs1 117.203(10) 13_444 . ?
Cs3 U1 Cs1 62.797(10) . . ?
O9 U1 Cs1 145.6(2) . 13_444 ?
O9 U1 Cs1 34.4(2) 13_444 13_444 ?
O7 U1 Cs1 125.1(2) . 13_444 ?
O7 U1 Cs1 54.9(2) 13_444 13_444 ?
O4 U1 Cs1 95.55(18) . 13_444 ?
O4 U1 Cs1 84.45(18) 13_444 13_444 ?
Cs3 U1 Cs1 62.797(10) 13_444 13_444 ?
Cs3 U1 Cs1 117.203(10) . 13_444 ?
Cs1 U1 Cs1 180.0 . 13_444 ?
O9 U1 Cs2 144.0(2) . 14_554 ?
O9 U1 Cs2 36.0(2) 13_444 14_554 ?
O7 U1 Cs2 55.8(2) . 14_554 ?
O7 U1 Cs2 124.2(2) 13_444 14_554 ?
O4 U1 Cs2 89.72(18) . 14_554 ?
O4 U1 Cs2 90.28(18) 13_444 14_554 ?
Cs3 U1 Cs2 111.328(12) 13_444 14_554 ?
Cs3 U1 Cs2 68.672(12) . 14_554 ?
Cs1 U1 Cs2 110.722(11) . 14_554 ?
Cs1 U1 Cs2 69.278(11) 13_444 14_554 ?
O9 U1 Cs2 36.0(2) . 2_445 ?
O9 U1 Cs2 144.0(2) 13_444 2_445 ?
O7 U1 Cs2 124.2(2) . 2_445 ?
O7 U1 Cs2 55.8(2) 13_444 2_445 ?
O4 U1 Cs2 90.28(18) . 2_445 ?
O4 U1 Cs2 89.72(18) 13_444 2_445 ?
Cs3 U1 Cs2 68.672(12) 13_444 2_445 ?
Cs3 U1 Cs2 111.328(12) . 2_445 ?
Cs1 U1 Cs2 69.278(11) . 2_445 ?
Cs1 U1 Cs2 110.722(11) 13_444 2_445 ?
Cs2 U1 Cs2 180.0 14_554 2_445 ?
O8 U2 O8 180.000(1) 9_544 . ?
O8 U2 O3 88.1(3) 9_544 15_545 ?
O8 U2 O3 91.9(3) . 15_545 ?
O8 U2 O3 91.9(3) 9_544 7_443 ?
O8 U2 O3 88.1(3) . 7_443 ?
O3 U2 O3 180.00(16) 15_545 7_443 ?
O8 U2 O6 90.8(3) 9_544 . ?
O8 U2 O6 89.2(3) . . ?
O3 U2 O6 90.3(2) 15_545 . ?
O3 U2 O6 89.7(2) 7_443 . ?
O8 U2 O6 89.2(3) 9_544 9_544 ?
O8 U2 O6 90.8(3) . 9_544 ?
O3 U2 O6 89.7(2) 15_545 9_544 ?
O3 U2 O6 90.3(2) 7_443 9_544 ?
O6 U2 O6 180.000(1) . 9_544 ?
O8 U2 Cs4 44.0(2) 9_544 . ?
O8 U2 Cs4 136.0(2) . . ?
O3 U2 Cs4 45.00(17) 15_545 . ?
O3 U2 Cs4 135.00(17) 7_443 . ?
O6 U2 Cs4 97.57(19) . . ?
O6 U2 Cs4 82.43(19) 9_544 . ?
O8 U2 Cs4 136.0(2) 9_544 9_544 ?
O8 U2 Cs4 44.0(2) . 9_544 ?
O3 U2 Cs4 135.00(17) 15_545 9_544 ?
O3 U2 Cs4 45.00(17) 7_443 9_544 ?
O6 U2 Cs4 82.43(19) . 9_544 ?
O6 U2 Cs4 97.57(19) 9_544 9_544 ?
Cs4 U2 Cs4 180.0 . 9_544 ?
O8 U2 Cs2 143.3(2) 9_544 9_544 ?
O8 U2 Cs2 36.7(2) . 9_544 ?
O3 U2 Cs2 84.88(16) 15_545 9_544 ?
O3 U2 Cs2 95.12(16) 7_443 9_544 ?
O6 U2 Cs2 125.13(19) . 9_544 ?
O6 U2 Cs2 54.87(19) 9_544 9_544 ?
Cs4 U2 Cs2 115.377(12) . 9_544 ?
Cs4 U2 Cs2 64.623(12) 9_544 9_544 ?
O8 U2 Cs2 36.7(2) 9_544 . ?
O8 U2 Cs2 143.3(2) . . ?
O3 U2 Cs2 95.12(16) 15_545 . ?
O3 U2 Cs2 84.88(16) 7_443 . ?
O6 U2 Cs2 54.87(19) . . ?
O6 U2 Cs2 125.13(19) 9_544 . ?
Cs4 U2 Cs2 64.623(12) . . ?
Cs4 U2 Cs2 115.377(12) 9_544 . ?
Cs2 U2 Cs2 180.00(2) 9_544 . ?
O8 U2 Cs1 88.2(2) 9_544 9_544 ?
O8 U2 Cs1 91.8(2) . 9_544 ?
O3 U2 Cs1 133.56(17) 15_545 9_544 ?
O3 U2 Cs1 46.44(17) 7_443 9_544 ?
O6 U2 Cs1 136.07(18) . 9_544 ?
O6 U2 Cs1 43.93(18) 9_544 9_544 ?
Cs4 U2 Cs1 111.359(12) . 9_544 ?
Cs4 U2 Cs1 68.641(12) 9_544 9_544 ?
Cs2 U2 Cs1 71.380(10) 9_544 9_544 ?
Cs2 U2 Cs1 108.620(10) . 9_544 ?
O8 U2 Cs1 91.8(2) 9_544 . ?
O8 U2 Cs1 88.2(2) . . ?
O3 U2 Cs1 46.44(17) 15_545 . ?
O3 U2 Cs1 133.56(17) 7_443 . ?
O6 U2 Cs1 43.93(18) . . ?
O6 U2 Cs1 136.07(18) 9_544 . ?
Cs4 U2 Cs1 68.641(12) . . ?
Cs4 U2 Cs1 111.359(12) 9_544 . ?
Cs2 U2 Cs1 108.620(10) 9_544 . ?
Cs2 U2 Cs1 71.380(10) . . ?
Cs1 U2 Cs1 180.0 9_544 . ?
O3 Si1 O1 107.6(4) . . ?
O3 Si1 O4 110.9(4) . . ?
O1 Si1 O4 109.5(3) . . ?
O3 Si1 O2 110.6(3) . . ?
O1 Si1 O2 108.5(4) . . ?
O4 Si1 O2 109.7(4) . . ?
O3 Si1 Cs4 55.7(2) . 15_445 ?
O1 Si1 Cs4 135.1(4) . 15_445 ?
O4 Si1 Cs4 56.7(3) . 15_445 ?
O2 Si1 Cs4 116.4(2) . 15_445 ?
O3 Si1 Cs1 56.5(2) . 10 ?
O1 Si1 Cs1 59.4(4) . 10 ?
O4 Si1 Cs1 99.9(2) . 10 ?
O2 Si1 Cs1 150.4(2) . 10 ?
Cs4 Si1 Cs1 79.94(4) 15_445 10 ?
O6 Si2 O7 114.1(4) . . ?
O6 Si2 O5 111.4(3) . . ?
O7 Si2 O5 106.7(4) . . ?
O6 Si2 O2 107.3(4) . . ?
O7 Si2 O2 108.5(4) . . ?
O5 Si2 O2 108.9(3) . . ?
O6 Si2 Cs1 63.7(3) . . ?
O7 Si2 Cs1 79.3(3) . . ?
O5 Si2 Cs1 173.8(3) . . ?
O2 Si2 Cs1 70.2(2) . . ?
O6 Si2 Cs3 75.9(3) . . ?
O7 Si2 Cs3 40.6(3) . . ?
O5 Si2 Cs3 110.4(3) . . ?
O2 Si2 Cs3 136.0(3) . . ?
Cs1 Si2 Cs3 72.83(4) . . ?
O6 Si2 Cs2 61.5(3) . . ?
O7 Si2 Cs2 162.9(3) . . ?
O5 Si2 Cs2 89.9(3) . . ?
O2 Si2 Cs2 60.8(2) . . ?
Cs1 Si2 Cs2 84.31(5) . . ?
Cs3 Si2 Cs2 137.25(6) . . ?
O6 Si2 Cs2 126.7(3) . 14_554 ?
O7 Si2 Cs2 60.1(3) . 14_554 ?
O5 Si2 Cs2 46.7(3) . 14_554 ?
O2 Si2 Cs2 125.3(2) . 14_554 ?
Cs1 Si2 Cs2 139.07(6) . 14_554 ?
Cs3 Si2 Cs2 72.84(4) . 14_554 ?
Cs2 Si2 Cs2 136.58(6) . 14_554 ?
Si1 O1 Si1 167.3(8) 8_434 . ?
Si1 O1 Cs1 96.4(4) 8_434 10 ?
Si1 O1 Cs1 96.4(4) . 10 ?
Si1 O2 Si2 132.9(4) . . ?
Si1 O2 Cs1 115.3(3) . . ?
Si2 O2 Cs1 82.5(3) . . ?
Si1 O2 Cs2 123.9(3) . . ?
Si2 O2 Cs2 94.8(3) . . ?
Cs1 O2 Cs2 95.20(16) . . ?
Si1 O3 U2 144.5(4) . 7_443 ?
Si1 O3 Cs4 98.3(3) . 15_445 ?
U2 O3 Cs4 103.4(2) 7_443 15_445 ?
Si1 O3 Cs1 99.5(3) . 10 ?
U2 O3 Cs1 104.0(2) 7_443 10 ?
Cs4 O3 Cs1 99.81(18) 15_445 10 ?
Si1 O4 U1 130.4(4) . . ?
Si1 O4 Cs4 96.9(3) . 15_445 ?
U1 O4 Cs4 116.5(3) . 15_445 ?
Si1 O4 Cs3 126.5(3) . 13_444 ?
U1 O4 Cs3 95.3(2) . 13_444 ?
Cs4 O4 Cs3 81.57(16) 15_445 13_444 ?
Si2 O5 Si2 135.2(6) 7_443 . ?
Si2 O5 Cs2 112.4(3) 7_443 14_554 ?
Si2 O5 Cs2 112.4(3) . 14_554 ?
Si2 O6 U2 160.3(5) . . ?
Si2 O6 Cs1 89.5(3) . . ?
U2 O6 Cs1 106.9(2) . . ?
Si2 O6 Cs2 94.8(3) . . ?
U2 O6 Cs2 93.6(2) . . ?
Cs1 O6 Cs2 98.15(19) . . ?
Si2 O7 U1 133.0(4) . . ?
Si2 O7 Cs3 118.1(4) . . ?
U1 O7 Cs3 106.1(2) . . ?
Si2 O7 Cs1 74.7(3) . . ?
U1 O7 Cs1 94.7(2) . . ?
Cs3 O7 Cs1 85.37(19) . . ?
Si2 O7 Cs2 97.8(3) . 14_554 ?
U1 O7 Cs2 94.4(3) . 14_554 ?
Cs3 O7 Cs2 93.7(2) . 14_554 ?
Cs1 O7 Cs2 170.7(2) . 14_554 ?
U2 O8 Cs2 122.2(3) . 9_544 ?
U2 O8 Cs4 112.1(3) . 9_544 ?
Cs2 O8 Cs4 94.62(18) 9_544 9_544 ?
U2 O8 Cs3 129.5(3) . . ?
Cs2 O8 Cs3 103.86(18) 9_544 . ?
Cs4 O8 Cs3 81.05(15) 9_544 . ?
U1 O9 Cs1 126.3(3) . . ?
U1 O9 Cs2 124.6(3) . 2_445 ?
Cs1 O9 Cs2 106.9(2) . 2_445 ?
U1 O9 Cs4 108.0(3) . 3_554 ?
Cs1 O9 Cs4 91.6(2) . 3_554 ?
Cs2 O9 Cs4 82.32(16) 2_445 3_554 ?

loop_
_geom_bond_atom_site_label_1
_geom_bond_atom_site_label_2
_geom_bond_distance
_geom_bond_site_symmetry_2
_geom_bond_publ_flag
Cs1 O9 3.089(7) 8_434 ?
Cs1 O9 3.089(7) . ?
Cs1 O6 3.188(7) 8_434 ?
Cs1 O6 3.188(7) . ?
Cs1 O3 3.283(6) 10_655 ?
Cs1 O3 3.283(6) 15_545 ?
Cs1 O1 3.363(11) 10_655 ?
Cs1 O2 3.373(7) . ?
Cs1 O2 3.373(7) 8_434 ?
Cs1 Si2 3.554(2) . ?
Cs1 Si2 3.554(2) 8_434 ?
Cs1 O7 3.622(8) 8_434 ?
Cs2 O8 3.019(7) 9_544 ?
Cs2 O8 3.019(7) 15_445 ?
Cs2 O9 3.208(7) 2_444 ?
Cs2 O9 3.208(7) 8_434 ?
Cs2 O5 3.351(10) 14_544 ?
Cs2 O2 3.479(6) . ?
Cs2 O2 3.479(6) 7_443 ?
Cs2 O6 3.504(8) . ?
Cs2 O6 3.504(8) 7_443 ?
Cs2 O7 3.726(8) 14_544 ?
Cs2 O7 3.726(8) 12 ?
Cs2 Si2 3.972(3) . ?
Cs3 O7 2.901(7) . ?
Cs3 O7 2.901(7) 6_444 ?
Cs3 O8 3.165(7) . ?
Cs3 O8 3.165(6) 6_444 ?
Cs3 O4 3.258(6) 10_655 ?
Cs3 O4 3.258(6) 13_444 ?
Cs3 Si2 3.931(2) . ?
Cs3 Si2 3.931(2) 6_444 ?
Cs3 Cs4 4.0785(15) 9_544 ?
Cs3 Cs4 4.1220(15) 3_554 ?
Cs3 U1 4.1259(5) 6_444 ?
Cs3 U1 4.1259(5) . ?
Cs4 O3 3.020(6) 15_545 ?
Cs4 O3 3.020(6) 12 ?
Cs4 O4 3.048(7) 15_545 ?
Cs4 O4 3.048(7) 12 ?
Cs4 O8 3.111(6) 14_544 ?
Cs4 O8 3.111(6) 9_544 ?
Cs4 Si1 3.619(2) 15_545 ?
Cs4 Si1 3.619(2) 12 ?
Cs4 O9 3.623(8) 3_544 ?
Cs4 O9 3.623(8) 8_434 ?
Cs4 Cs3 4.0785(15) 9_544 ?
Cs4 Cs3 4.1220(15) 3_544 ?
U1 O9 1.812(7) . ?
U1 O9 1.812(7) 13_444 ?
U1 O7 2.238(7) . ?
U1 O7 2.238(7) 13_444 ?
U1 O4 2.249(6) . ?
U1 O4 2.249(6) 13_444 ?
U1 Cs3 4.1259(5) 13_444 ?
U1 Cs1 4.4106(5) 13_444 ?
U1 Cs2 4.4914(5) 14_554 ?
U1 Cs2 4.4914(5) 2_445 ?
U2 O8 1.820(6) 9_544 ?
U2 O8 1.820(6) . ?
U2 O3 2.235(6) 15_545 ?
U2 O3 2.235(6) 7_443 ?
U2 O6 2.239(6) . ?
U2 O6 2.239(6) 9_544 ?
U2 Cs4 4.1535(5) 9_544 ?
U2 Cs2 4.2759(5) 9_544 ?
U2 Cs1 4.3963(4) 9_544 ?
Si1 O3 1.604(6) . ?
Si1 O1 1.608(3) . ?
Si1 O4 1.617(7) . ?
Si1 O2 1.635(7) . ?
Si1 Cs4 3.619(2) 15_445 ?
Si1 Cs1 3.885(2) 10 ?
Si2 O6 1.601(7) . ?
Si2 O7 1.618(7) . ?
Si2 O5 1.645(4) . ?
Si2 O2 1.645(7) . ?
Si2 Cs2 4.259(3) 14_554 ?
O1 Si1 1.608(3) 8_434 ?
O1 Cs1 3.363(11) 10 ?
O3 U2 2.235(6) 7_443 ?
O3 Cs4 3.020(6) 15_445 ?
O3 Cs1 3.283(6) 10 ?
O4 Cs4 3.048(7) 15_445 ?
O4 Cs3 3.258(6) 13_444 ?
O5 Si2 1.645(4) 7_443 ?
O5 Cs2 3.351(10) 14_554 ?
O7 Cs2 3.726(8) 14_554 ?
O8 Cs2 3.019(7) 9_544 ?
O8 Cs4 3.111(6) 9_544 ?
O9 Cs2 3.208(7) 2_445 ?
O9 Cs4 3.623(8) 3_554 ?
